data_1569432
loop_
_publ_author_name
'Murali, Meenu'
'Bijani, Christian'
'Daran, Jean-Claude'
'Manoury, Eric'
'Poli, Rinaldo'

_publ_section_title
;
 Acetate exchange mechanism on a Zr<sub>12</sub> oxo hydroxo cluster:
 relevance for reshaping Zr-carboxylate coordination adaptable networks.
;
_journal_issue 30
_journal_name_full 'Chemical science'
_journal_page_first 8152
_journal_page_last 8163
_journal_paper_doi 10.1039/d3sc02204h
_journal_volume 14
_journal_year 2023
_chemical_formula_sum 'C28 H50 O37 Zr6'
_chemical_formula_weight 1526.00
_space_group_crystal_system triclinic
_space_group_IT_number 2
_space_group_name_Hall '-P 1'
_space_group_name_H-M_alt 'P -1'
_atom_sites_solution_hydrogens mixed
_atom_sites_solution_primary direct
_atom_sites_solution_secondary difmap
_audit_creation_method SHELXL-2018/3
_audit_update_record
;
2023-04-02 deposited with the CCDC.	2023-07-04 downloaded from the CCDC.
;
_cell_angle_alpha 100.5670(10)
_cell_angle_beta 109.8910(10)
_cell_angle_gamma 104.9940(10)
_cell_formula_units_Z 2
_cell_length_a 12.50240(10)
_cell_length_b 16.6275(2)
_cell_length_c 17.2067(2)
_cell_measurement_reflns_used 35976
_cell_measurement_temperature 100(2)
_cell_measurement_theta_max 76.2500
_cell_measurement_theta_min 2.8550
_cell_volume 3100.64(7)
_computing_cell_refinement CrysAlisPro
_computing_data_collection 'CrysAlisPro  (Rigaku Oxford Diffraction, 2018)'
_computing_data_reduction CrysAlisPro
_computing_molecular_graphics 'ORTEPIII (Burnett & Johnson, 1996); ORTEP-3 for Windows (Farrugia, 1997)'
_computing_publication_material SHELXL-2015
_computing_structure_refinement 'SHELXL-2014 (Sheldrick, 2015)'
_computing_structure_solution 'SHELXt (Sheldrick, 2015)'
_diffrn_ambient_environment N~2~
_diffrn_ambient_temperature 100(2)
_diffrn_detector 'Hybrid Pixel Array Detector'
_diffrn_detector_area_resol_mean 10.0000
_diffrn_detector_type HyPix
_diffrn_measured_fraction_theta_full 0.998
_diffrn_measured_fraction_theta_max 0.947
_diffrn_measurement_device 'four-circle diffractometer'
_diffrn_measurement_device_type 'XtaLAB Synergy, Dualflex, HyPix'
_diffrn_measurement_method '\w scans'
_diffrn_radiation_monochromator mirror
_diffrn_radiation_probe x-ray
_diffrn_radiation_type 'Cu K\a'
_diffrn_radiation_wavelength 1.54184
_diffrn_reflns_av_R_equivalents 0.0371
_diffrn_reflns_av_unetI/netI 0.0248
_diffrn_reflns_Laue_measured_fraction_full 0.998
_diffrn_reflns_Laue_measured_fraction_max 0.947
_diffrn_reflns_limit_h_max 11
_diffrn_reflns_limit_h_min -15
_diffrn_reflns_limit_k_max 21
_diffrn_reflns_limit_k_min -20
_diffrn_reflns_limit_l_max 21
_diffrn_reflns_limit_l_min -20
_diffrn_reflns_number 57874
_diffrn_reflns_point_group_measured_fraction_full 0.998
_diffrn_reflns_point_group_measured_fraction_max 0.947
_diffrn_reflns_theta_full 67.684
_diffrn_reflns_theta_max 77.005
_diffrn_reflns_theta_min 2.862
_diffrn_source 'micro-focus sealed X-ray tube'
_diffrn_source_type 'PhotonJet (Cu) X-ray Source'
_exptl_absorpt_coefficient_mu 8.746
_exptl_absorpt_correction_T_max 1.00000
_exptl_absorpt_correction_T_min 0.68732
_exptl_absorpt_correction_type multi-scan
_exptl_absorpt_process_details
;
CrysAlisPro 1.171.41.120a (Rigaku Oxford Diffraction, 2021)
Empirical absorption correction using spherical harmonics,
implemented in SCALE3 ABSPACK scaling algorithm.
;
_exptl_crystal_colour colourless
_exptl_crystal_density_diffrn 1.634
_exptl_crystal_description box
_exptl_crystal_F_000 1508
_exptl_crystal_size_max 0.100
_exptl_crystal_size_mid 0.050
_exptl_crystal_size_min 0.050
_refine_diff_density_max 1.499
_refine_diff_density_min -1.339
_refine_diff_density_rms 0.125
_refine_ls_extinction_method none
_refine_ls_goodness_of_fit_ref 1.081
_refine_ls_hydrogen_treatment mixed
_refine_ls_matrix_type full
_refine_ls_number_parameters 662
_refine_ls_number_reflns 12418
_refine_ls_number_restraints 7
_refine_ls_restrained_S_all 1.082
_refine_ls_R_factor_all 0.0395
_refine_ls_R_factor_gt 0.0370
_refine_ls_shift/su_max 0.001
_refine_ls_shift/su_mean 0.000
_refine_ls_structure_factor_coef Fsqd
_refine_ls_weighting_details 'w=1/[\s^2^(Fo^2^)+(0.0728P)^2^+2.7927P] where P=(Fo^2^+2Fc^2^)/3'
_refine_ls_weighting_scheme calc
_refine_ls_wR_factor_gt 0.1077
_refine_ls_wR_factor_ref 0.1097
_reflns_number_gt 11286
_reflns_number_total 12418
_reflns_threshold_expression 'I > 2\s(I)'
_cod_data_source_file d3sc02204h2.cif
_cod_data_source_block '[Zr6O4(OH)4(O2CMe)12]2'
_cod_depositor_comments 'Adding full bibliography for 1569432.cif.'
_cod_original_cell_volume 3100.64(6)
_cod_database_code 1569432
_shelx_space_group_comment
;
The symmetry employed for this shelxl refinement is uniquely defined
by the following loop, which should always be used as a source of
symmetry information in preference to the above space-group names.
They are only intended as comments.
;
_shelx_estimated_absorpt_t_min 0.475
_shelx_estimated_absorpt_t_max 0.669

loop_
_space_group_symop_operation_xyz
'x, y, z'
'-x, -y, -z'

loop_
_atom_site_label
_atom_site_type_symbol
_atom_site_fract_x
_atom_site_fract_y
_atom_site_fract_z
_atom_site_U_iso_or_equiv
_atom_site_adp_type
_atom_site_occupancy
_atom_site_site_symmetry_order
_atom_site_calc_flag
_atom_site_refinement_flags_posn
_atom_site_refinement_flags_adp
_atom_site_refinement_flags_occupancy
_atom_site_disorder_assembly
_atom_site_disorder_group
Zr1 Zr 0.36042(2) 0.37732(2) 0.05259(2) 0.01910(7) Uani 1 1 d . . . . .
Zr2 Zr 0.65045(2) 0.35086(2) 0.10443(2) 0.01889(7) Uani 1 1 d . . . . .
Zr3 Zr 0.66284(2) 0.34313(2) 0.30871(2) 0.02032(8) Uani 1 1 d . . . . .
Zr4 Zr 0.38190(2) 0.37241(2) 0.25704(2) 0.02127(8) Uani 1 1 d . . . . .
Zr5 Zr 0.62175(2) 0.52155(2) 0.24049(2) 0.01997(8) Uani 1 1 d . . . . .
Zr6 Zr 0.40984(2) 0.20113(2) 0.12000(2) 0.02003(8) Uani 1 1 d . . . . .
O11 O 0.21469(19) 0.26095(14) -0.04573(14) 0.0227(4) Uani 1 1 d . . . . .
O12 O 0.19320(19) 0.39204(14) 0.06001(15) 0.0240(4) Uani 1 1 d . . . . .
O14 O 0.35777(19) 0.50409(14) 0.03032(14) 0.0216(4) Uani 1 1 d . . . . .
O15 O 0.37890(19) 0.37790(14) -0.07013(14) 0.0221(4) Uani 1 1 d . . . . .
O21 O 0.81826(18) 0.32764(14) 0.17072(15) 0.0229(4) Uani 1 1 d . . . . .
O22 O 0.6175(2) 0.22071(14) 0.02129(14) 0.0236(4) Uani 1 1 d . . . . .
O25 O 0.80300(19) 0.47021(14) 0.12962(15) 0.0237(4) Uani 1 1 d . . . . .
O31 O 0.8120(2) 0.46112(15) 0.40736(14) 0.0256(5) Uani 1 1 d . . . . .
O32 O 0.83197(19) 0.32891(15) 0.30453(15) 0.0253(5) Uani 1 1 d . . . . .
O33 O 0.6574(3) 0.32696(16) 0.43638(17) 0.0348(6) Uani 1 1 d . . . . .
O34 O 0.6659(2) 0.21983(16) 0.34790(16) 0.0300(5) Uani 1 1 d . . . . .
O41 O 0.3991(2) 0.50457(15) 0.33138(15) 0.0279(5) Uani 1 1 d . . . . .
O42 O 0.2082(2) 0.39405(15) 0.19386(15) 0.0258(5) Uani 1 1 d . . . . .
O43 O 0.3828(2) 0.35538(16) 0.38446(16) 0.0313(5) Uani 1 1 d . . . . .
O44 O 0.2405(2) 0.25854(16) 0.26646(16) 0.0299(5) Uani 1 1 d . . . . .
O51 O 0.7866(2) 0.58054(14) 0.21618(15) 0.0251(4) Uani 1 1 d . . . . .
O52 O 0.4013(2) 0.36816(14) -0.19306(14) 0.0240(4) Uani 1 1 d . . . . .
O53 O 0.7782(2) 0.57494(15) 0.36399(15) 0.0264(5) Uani 1 1 d . . . . .
O54 O 0.5584(2) 0.59777(15) 0.32384(15) 0.0259(5) Uani 1 1 d . . . . .
O55 O 0.3601(2) 0.63568(14) 0.02207(14) 0.0236(4) Uani 1 1 d . . . . .
O61 O 0.24617(19) 0.14517(15) -0.00580(15) 0.0248(4) Uani 1 1 d . . . . .
O62 O 0.4596(2) 0.12450(14) 0.02815(15) 0.0239(4) Uani 1 1 d . . . . .
O63 O 0.4434(2) 0.09566(15) 0.18240(16) 0.0288(5) Uani 1 1 d . . . . .
O64 O 0.2692(2) 0.11364(15) 0.15182(17) 0.0297(5) Uani 1 1 d . . . . .
O135 O 0.56277(18) 0.45662(13) 0.09665(14) 0.0197(4) Uani 1 1 d D . . . .
H135 H 0.585109 0.505260 0.067912 0.030 Uiso 1 1 d DR U . . .
O136 O 0.46384(18) 0.29813(13) 0.06770(14) 0.0201(4) Uani 1 1 d . . . . .
O145 O 0.43951(19) 0.44328(14) 0.18352(14) 0.0209(4) Uani 1 1 d . . . . .
O146 O 0.29671(19) 0.28321(14) 0.12417(14) 0.0208(4) Uani 1 1 d D . . . .
H146 H 0.205086 0.248660 0.099075 0.031 Uiso 1 1 d DR U . . .
O235 O 0.67406(18) 0.41493(13) 0.22591(13) 0.0199(4) Uani 1 1 d . . . . .
O236 O 0.60870(19) 0.24934(14) 0.18014(14) 0.0210(4) Uani 1 1 d D . . . .
H236 H 0.663513 0.220416 0.191907 0.031 Uiso 1 1 d DR U . . .
O346 O 0.47361(19) 0.28477(14) 0.24686(14) 0.0219(4) Uani 1 1 d . . . . .
O356 O 0.57714(19) 0.44031(14) 0.33306(14) 0.0223(4) Uani 1 1 d D . . . .
H356 H 0.617204 0.466639 0.394087 0.033 Uiso 1 1 d DR U . . .
C35 C 0.6604(3) 0.2507(2) 0.4197(2) 0.0319(7) Uani 1 1 d . . . . .
C36 C 0.6572(6) 0.1972(3) 0.4797(3) 0.0583(13) Uani 1 1 d . . . . .
H36A H 0.576492 0.179693 0.480298 0.087 Uiso 1 1 calc R U . . .
H36B H 0.717989 0.231457 0.538173 0.087 Uiso 1 1 calc R U . . .
H36C H 0.675158 0.144985 0.460143 0.087 Uiso 1 1 calc R U . . .
C45 C 0.2907(3) 0.2849(2) 0.3477(2) 0.0286(7) Uani 1 1 d . . . . .
C46 C 0.2447(4) 0.2349(3) 0.4007(3) 0.0438(9) Uani 1 1 d . . . . .
H46A H 0.161408 0.194969 0.365073 0.066 Uiso 1 1 calc R U . . .
H46B H 0.246164 0.275628 0.450404 0.066 Uiso 1 1 calc R U . . .
H46C H 0.296554 0.201354 0.421433 0.066 Uiso 1 1 calc R U . . .
C65 C 0.3432(3) 0.0783(2) 0.1890(2) 0.0271(7) Uani 1 1 d . . . . .
C66 C 0.3128(4) 0.0205(3) 0.2410(3) 0.0508(11) Uani 1 1 d . . . . .
H66A H 0.342108 -0.028190 0.232162 0.076 Uiso 1 1 calc R U . . .
H66B H 0.224617 -0.002212 0.222572 0.076 Uiso 1 1 calc R U . . .
H66C H 0.351557 0.054003 0.302564 0.076 Uiso 1 1 calc R U . . .
C141 C 0.1529(3) 0.3965(2) 0.1183(2) 0.0271(7) Uani 1 1 d . . . . .
C142 C 0.0297(3) 0.4049(3) 0.0950(3) 0.0391(9) Uani 1 1 d . . . . .
H14A H -0.032111 0.346867 0.075952 0.059 Uiso 1 1 calc R U . . .
H14B H 0.013258 0.431780 0.048179 0.059 Uiso 1 1 calc R U . . .
H14C H 0.027768 0.441368 0.145832 0.059 Uiso 1 1 calc R U . . .
C143 C 0.3455(3) 0.5756(2) 0.0576(2) 0.0235(6) Uani 1 1 d . . . . .
C144 C 0.3147(3) 0.5934(2) 0.1340(2) 0.0274(7) Uani 1 1 d . . . . .
H14D H 0.227429 0.582271 0.114155 0.041 Uiso 1 1 calc R U . . .
H14E H 0.359632 0.654483 0.169137 0.041 Uiso 1 1 calc R U . . .
H14F H 0.336882 0.555197 0.168970 0.041 Uiso 1 1 calc R U . . .
C151 C 0.3835(3) 0.33440(19) -0.1363(2) 0.0220(6) Uani 1 1 d . . . . .
C152 C 0.3687(3) 0.2395(2) -0.1510(2) 0.0271(7) Uani 1 1 d . . . . .
H15A H 0.389215 0.226715 -0.095431 0.041 Uiso 1 1 calc R U . . .
H15B H 0.422896 0.226282 -0.177259 0.041 Uiso 1 1 calc R U . . .
H15C H 0.284527 0.203684 -0.189755 0.041 Uiso 1 1 calc R U . . .
C161 C 0.1837(3) 0.1795(2) -0.0546(2) 0.0247(6) Uani 1 1 d . . . . .
C162 C 0.0658(3) 0.1227(2) -0.1281(2) 0.0307(7) Uani 1 1 d . . . . .
H16A H 0.047968 0.062365 -0.126025 0.046 Uiso 1 1 calc R U . . .
H16B H 0.071350 0.125323 -0.183128 0.046 Uiso 1 1 calc R U . . .
H16C H 0.000837 0.143192 -0.123415 0.046 Uiso 1 1 calc R U . . .
C231 C 0.8682(3) 0.3183(2) 0.2443(2) 0.0227(6) Uani 1 1 d . . . . .
C232 C 0.9803(3) 0.2938(2) 0.2620(2) 0.0305(7) Uani 1 1 d . . . . .
H23A H 1.050704 0.346054 0.277576 0.046 Uiso 1 1 calc R U . . .
H23B H 0.970083 0.251218 0.210056 0.046 Uiso 1 1 calc R U . . .
H23C H 0.992868 0.268230 0.309925 0.046 Uiso 1 1 calc R U . . .
C251 C 0.8332(3) 0.5496(2) 0.1684(2) 0.0244(6) Uani 1 1 d . . . . .
C252 C 0.9341(3) 0.6142(2) 0.1578(2) 0.0316(7) Uani 1 1 d . . . . .
H25A H 1.006433 0.638214 0.212596 0.047 Uiso 1 1 calc R U . . .
H25B H 0.907766 0.661627 0.141667 0.047 Uiso 1 1 calc R U . . .
H25C H 0.953285 0.584428 0.112401 0.047 Uiso 1 1 calc R U . . .
C261 C 0.5404(3) 0.1450(2) -0.0008(2) 0.0232(6) Uani 1 1 d . . . . .
C262 C 0.5438(3) 0.0743(2) -0.0672(3) 0.0340(8) Uani 1 1 d . . . . .
H26A H 0.508006 0.017439 -0.060791 0.051 Uiso 1 1 calc R U . . .
H26B H 0.628103 0.083501 -0.058845 0.051 Uiso 1 1 calc R U . . .
H26C H 0.497508 0.075936 -0.125366 0.051 Uiso 1 1 calc R U . . .
C341 C 0.4734(3) 0.5807(2) 0.3481(2) 0.0258(6) Uani 1 1 d . . . . .
C342 C 0.4566(4) 0.6559(2) 0.4009(3) 0.0371(8) Uani 1 1 d . . . . .
H34A H 0.525270 0.709390 0.416787 0.056 Uiso 1 1 calc R U . . .
H34B H 0.452341 0.643581 0.453604 0.056 Uiso 1 1 calc R U . . .
H34C H 0.381208 0.663354 0.366715 0.056 Uiso 1 1 calc R U . . .
C351 C 0.8361(3) 0.5421(2) 0.4177(2) 0.0283(7) Uani 1 1 d . . . . .
C352 C 0.9384(4) 0.6036(3) 0.4996(3) 0.0457(10) Uani 1 1 d . . . . .
H35A H 0.910066 0.610274 0.546194 0.069 Uiso 1 1 calc R U . . .
H35B H 0.967540 0.660568 0.491027 0.069 Uiso 1 1 calc R U . . .
H35C H 1.004630 0.580369 0.515351 0.069 Uiso 1 1 calc R U . . .
O71 O 0.0531(2) 0.19534(16) 0.05956(17) 0.0331(5) Uani 1 1 d . . . . .
O72 O 0.0362(3) 0.1025(3) 0.1360(3) 0.0835(15) Uani 1 1 d . . . . .
H72 H 0.112222 0.120482 0.154560 0.125 Uiso 1 1 calc R U . . .
C71 C -0.0078(3) 0.1359(2) 0.0758(2) 0.0320(7) Uani 1 1 d . . . . .
C72 C -0.1412(4) 0.0951(4) 0.0305(3) 0.0599(13) Uani 1 1 d . . . . .
H72A H -0.178785 0.117403 0.067095 0.090 Uiso 1 1 calc R U . . .
H72B H -0.164434 0.031668 0.018488 0.090 Uiso 1 1 calc R U . . .
H72C H -0.168851 0.109248 -0.024130 0.090 Uiso 1 1 calc R U . . .
O81 O 0.7186(2) 0.12596(15) 0.17815(17) 0.0315(5) Uani 1 1 d . . . . .
O82 O 0.7161(4) 0.0804(2) 0.2917(2) 0.0587(9) Uani 1 1 d . . . . .
H82 H 0.686678 0.119580 0.300152 0.088 Uiso 1 1 calc R U . . .
C81 C 0.7379(3) 0.0782(2) 0.2220(3) 0.0352(8) Uani 1 1 d . . . . .
C82 C 0.7865(4) 0.0076(3) 0.2003(3) 0.0467(10) Uani 1 1 d . . . . .
H82A H 0.741068 -0.025370 0.138800 0.070 Uiso 1 1 calc R U . . .
H82B H 0.777665 -0.031679 0.235526 0.070 Uiso 1 1 calc R U . . .
H82C H 0.872434 0.033836 0.212393 0.070 Uiso 1 1 calc R U . . .
O1W O 0.6519(3) 0.5263(2) 0.49611(19) 0.0470(7) Uani 1 1 d D . . . .
H1W H 0.702(4) 0.509(4) 0.531(3) 0.071 Uiso 1 1 d D U . . .
H2W H 0.611(4) 0.546(4) 0.520(3) 0.071 Uiso 1 1 d D U . . .

loop_
_atom_site_aniso_label
_atom_site_aniso_U_11
_atom_site_aniso_U_22
_atom_site_aniso_U_33
_atom_site_aniso_U_23
_atom_site_aniso_U_13
_atom_site_aniso_U_12
Zr1 0.01990(13) 0.01812(13) 0.02266(14) 0.00764(10) 0.01065(10) 0.00818(10)
Zr2 0.02007(13) 0.01811(13) 0.02143(14) 0.00677(10) 0.01017(10) 0.00839(10)
Zr3 0.02286(13) 0.02038(14) 0.02124(14) 0.00754(11) 0.01065(11) 0.00986(10)
Zr4 0.02455(14) 0.02072(14) 0.02536(15) 0.00952(11) 0.01442(11) 0.01101(11)
Zr5 0.02262(13) 0.01802(13) 0.02119(14) 0.00610(10) 0.01013(11) 0.00832(10)
Zr6 0.02115(13) 0.01789(13) 0.02420(14) 0.00771(11) 0.01104(11) 0.00836(10)
O11 0.0209(10) 0.0220(11) 0.0248(11) 0.0081(9) 0.0084(9) 0.0074(9)
O12 0.0236(10) 0.0252(11) 0.0314(12) 0.0128(10) 0.0160(9) 0.0118(9)
O14 0.0235(10) 0.0182(10) 0.0265(11) 0.0082(9) 0.0122(9) 0.0089(8)
O15 0.0255(10) 0.0204(10) 0.0244(11) 0.0080(9) 0.0136(9) 0.0088(9)
O21 0.0203(10) 0.0254(11) 0.0275(12) 0.0107(9) 0.0110(9) 0.0112(9)
O22 0.0277(11) 0.0204(11) 0.0265(11) 0.0071(9) 0.0134(9) 0.0111(9)
O25 0.0227(10) 0.0207(11) 0.0278(12) 0.0081(9) 0.0116(9) 0.0057(9)
O31 0.0254(10) 0.0267(12) 0.0206(11) 0.0043(9) 0.0055(9) 0.0099(9)
O32 0.0233(10) 0.0273(11) 0.0273(12) 0.0087(10) 0.0110(9) 0.0106(9)
O33 0.0554(16) 0.0285(13) 0.0311(13) 0.0129(11) 0.0236(12) 0.0205(12)
O34 0.0402(13) 0.0285(12) 0.0342(13) 0.0160(10) 0.0213(11) 0.0195(11)
O41 0.0352(12) 0.0247(12) 0.0303(12) 0.0078(10) 0.0183(10) 0.0141(10)
O42 0.0253(11) 0.0290(12) 0.0313(12) 0.0127(10) 0.0157(10) 0.0142(9)
O43 0.0389(13) 0.0301(13) 0.0298(13) 0.0106(10) 0.0197(11) 0.0109(11)
O44 0.0299(12) 0.0304(12) 0.0342(13) 0.0139(11) 0.0170(10) 0.0101(10)
O51 0.0271(11) 0.0245(11) 0.0276(12) 0.0104(9) 0.0135(9) 0.0102(9)
O52 0.0314(11) 0.0208(11) 0.0243(11) 0.0086(9) 0.0143(9) 0.0108(9)
O53 0.0272(11) 0.0254(11) 0.0229(11) 0.0057(9) 0.0067(9) 0.0094(9)
O54 0.0355(12) 0.0240(11) 0.0251(12) 0.0083(9) 0.0169(10) 0.0146(10)
O55 0.0281(11) 0.0233(11) 0.0251(11) 0.0116(9) 0.0140(9) 0.0105(9)
O61 0.0234(10) 0.0248(11) 0.0286(12) 0.0104(9) 0.0110(9) 0.0099(9)
O62 0.0268(11) 0.0218(11) 0.0271(12) 0.0073(9) 0.0139(9) 0.0106(9)
O63 0.0324(12) 0.0244(11) 0.0367(13) 0.0131(10) 0.0170(11) 0.0144(10)
O64 0.0272(11) 0.0263(12) 0.0405(14) 0.0156(11) 0.0164(10) 0.0093(10)
O135 0.0210(10) 0.0184(10) 0.0209(10) 0.0053(8) 0.0092(8) 0.0082(8)
O136 0.0210(10) 0.0175(10) 0.0255(11) 0.0076(9) 0.0121(9) 0.0080(8)
O145 0.0241(10) 0.0212(10) 0.0226(11) 0.0089(9) 0.0126(9) 0.0104(9)
O146 0.0207(10) 0.0196(10) 0.0244(11) 0.0071(9) 0.0107(9) 0.0083(8)
O235 0.0214(10) 0.0193(10) 0.0210(10) 0.0066(8) 0.0098(8) 0.0081(8)
O236 0.0220(10) 0.0206(10) 0.0246(11) 0.0086(9) 0.0108(9) 0.0109(8)
O346 0.0248(10) 0.0200(10) 0.0271(11) 0.0091(9) 0.0144(9) 0.0110(9)
O356 0.0250(10) 0.0212(10) 0.0231(11) 0.0068(9) 0.0112(9) 0.0095(9)
C35 0.0401(19) 0.0313(18) 0.0317(18) 0.0125(15) 0.0178(16) 0.0174(15)
C36 0.109(4) 0.050(3) 0.053(3) 0.033(2) 0.052(3) 0.047(3)
C45 0.0309(16) 0.0305(17) 0.0348(19) 0.0156(15) 0.0186(15) 0.0157(14)
C46 0.047(2) 0.050(2) 0.043(2) 0.026(2) 0.0232(19) 0.0150(19)
C65 0.0308(16) 0.0215(15) 0.0294(17) 0.0078(13) 0.0128(14) 0.0089(13)
C66 0.051(2) 0.054(3) 0.067(3) 0.043(2) 0.033(2) 0.020(2)
C141 0.0284(16) 0.0241(16) 0.0380(19) 0.0143(14) 0.0187(15) 0.0130(13)
C142 0.0361(19) 0.057(2) 0.048(2) 0.032(2) 0.0274(18) 0.0297(18)
C143 0.0226(14) 0.0242(15) 0.0284(16) 0.0094(13) 0.0126(13) 0.0114(12)
C144 0.0362(17) 0.0239(16) 0.0298(17) 0.0097(14) 0.0188(15) 0.0143(14)
C151 0.0201(13) 0.0164(14) 0.0286(16) 0.0050(12) 0.0108(12) 0.0049(11)
C152 0.0348(17) 0.0169(15) 0.0330(18) 0.0073(13) 0.0173(14) 0.0096(13)
C161 0.0251(15) 0.0207(15) 0.0308(17) 0.0083(13) 0.0137(13) 0.0085(12)
C162 0.0265(16) 0.0240(16) 0.0348(19) 0.0068(14) 0.0066(14) 0.0072(13)
C231 0.0218(14) 0.0181(14) 0.0247(16) 0.0040(12) 0.0086(12) 0.0042(12)
C232 0.0263(16) 0.0384(19) 0.0297(18) 0.0091(15) 0.0111(14) 0.0171(15)
C251 0.0227(14) 0.0244(16) 0.0243(16) 0.0083(13) 0.0067(12) 0.0084(12)
C252 0.0341(17) 0.0238(16) 0.0369(19) 0.0101(15) 0.0188(15) 0.0037(14)
C261 0.0276(15) 0.0218(15) 0.0249(16) 0.0094(13) 0.0110(13) 0.0138(13)
C262 0.0340(18) 0.0259(17) 0.040(2) -0.0021(15) 0.0191(16) 0.0102(14)
C341 0.0374(17) 0.0220(15) 0.0228(16) 0.0084(13) 0.0136(14) 0.0153(14)
C342 0.058(2) 0.0248(17) 0.040(2) 0.0055(15) 0.0307(19) 0.0199(17)
C351 0.0317(16) 0.0265(17) 0.0285(17) 0.0070(14) 0.0142(14) 0.0114(14)
C352 0.048(2) 0.0280(19) 0.036(2) 0.0011(16) -0.0050(18) 0.0098(17)
O71 0.0292(12) 0.0313(13) 0.0431(15) 0.0137(11) 0.0176(11) 0.0115(10)
O72 0.0249(14) 0.091(3) 0.128(4) 0.087(3) 0.0098(18) 0.0012(16)
C71 0.0281(16) 0.0294(17) 0.040(2) 0.0114(15) 0.0156(15) 0.0102(14)
C72 0.032(2) 0.078(3) 0.056(3) 0.030(3) 0.009(2) 0.001(2)
O81 0.0319(12) 0.0250(12) 0.0404(14) 0.0093(11) 0.0166(11) 0.0122(10)
O82 0.103(3) 0.0525(19) 0.065(2) 0.0348(17) 0.055(2) 0.056(2)
C81 0.0366(18) 0.0254(17) 0.047(2) 0.0101(16) 0.0188(17) 0.0140(15)
C82 0.058(3) 0.036(2) 0.064(3) 0.018(2) 0.035(2) 0.028(2)
O1W 0.0612(19) 0.0545(18) 0.0350(15) 0.0095(14) 0.0239(14) 0.0323(16)

loop_
_atom_type_symbol
_atom_type_description
_atom_type_scat_dispersion_real
_atom_type_scat_dispersion_imag
_atom_type_scat_source
C C 0.0181 0.0091 'International Tables Vol C Tables 4.2.6.8 and 6.1.1.4'
H H 0.0000 0.0000 'International Tables Vol C Tables 4.2.6.8 and 6.1.1.4'
O O 0.0492 0.0322 'International Tables Vol C Tables 4.2.6.8 and 6.1.1.4'
Zr Zr -0.1862 2.2449 'International Tables Vol C Tables 4.2.6.8 and 6.1.1.4'

loop_
_geom_angle_atom_site_label_1
_geom_angle_atom_site_label_2
_geom_angle_atom_site_label_3
_geom_angle
_geom_angle_site_symmetry_1
_geom_angle_site_symmetry_3
_geom_angle_publ_flag
O136 Zr1 O145 92.65(8) . . ?
O136 Zr1 O11 85.33(8) . . ?
O145 Zr1 O11 143.00(8) . . ?
O136 Zr1 O15 87.34(8) . . ?
O145 Zr1 O15 142.92(8) . . ?
O11 Zr1 O15 74.00(8) . . ?
O136 Zr1 O12 143.01(8) . . ?
O145 Zr1 O12 84.32(8) . . ?
O11 Zr1 O12 75.83(8) . . ?
O15 Zr1 O12 116.58(8) . . ?
O136 Zr1 O14 143.11(8) . . ?
O145 Zr1 O14 86.92(8) . . ?
O11 Zr1 O14 116.02(8) . . ?
O15 Zr1 O14 71.87(8) . . ?
O12 Zr1 O14 73.70(8) . . ?
O136 Zr1 O135 68.84(7) . . ?
O145 Zr1 O135 68.98(8) . . ?
O11 Zr1 O135 141.43(8) . . ?
O15 Zr1 O135 76.58(8) . . ?
O12 Zr1 O135 140.88(8) . . ?
O14 Zr1 O135 76.71(7) . . ?
O136 Zr1 O146 71.59(7) . . ?
O145 Zr1 O146 71.78(8) . . ?
O11 Zr1 O146 72.57(8) . . ?
O15 Zr1 O146 141.55(8) . . ?
O12 Zr1 O146 72.48(7) . . ?
O14 Zr1 O146 141.39(7) . . ?
O135 Zr1 O146 121.54(7) . . ?
O136 Zr1 Zr4 83.79(6) . . ?
O145 Zr1 Zr4 33.07(6) . . ?
O11 Zr1 Zr4 110.32(6) . . ?
O15 Zr1 Zr4 169.72(5) . . ?
O12 Zr1 Zr4 73.71(6) . . ?
O14 Zr1 Zr4 112.80(6) . . ?
O135 Zr1 Zr4 95.31(5) . . ?
O146 Zr1 Zr4 38.87(5) . . ?
O136 Zr1 Zr6 32.82(6) . . ?
O145 Zr1 Zr6 84.41(6) . . ?
O11 Zr1 Zr6 74.06(5) . . ?
O15 Zr1 Zr6 112.70(5) . . ?
O12 Zr1 Zr6 110.41(6) . . ?
O14 Zr1 Zr6 169.93(6) . . ?
O135 Zr1 Zr6 95.35(5) . . ?
O146 Zr1 Zr6 38.99(5) . . ?
Zr4 Zr1 Zr6 61.207(7) . . ?
O136 Zr1 Zr5 80.85(6) . . ?
O145 Zr1 Zr5 30.49(6) . . ?
O11 Zr1 Zr5 163.62(6) . . ?
O15 Zr1 Zr5 113.84(6) . . ?
O12 Zr1 Zr5 110.63(6) . . ?
O14 Zr1 Zr5 80.36(6) . . ?
O135 Zr1 Zr5 38.50(5) . . ?
O146 Zr1 Zr5 94.61(5) . . ?
Zr4 Zr1 Zr5 59.589(7) . . ?
Zr6 Zr1 Zr5 89.566(8) . . ?
O136 Zr1 Zr2 30.14(6) . . ?
O145 Zr1 Zr2 81.33(5) . . ?
O11 Zr1 Zr2 111.12(5) . . ?
O15 Zr1 Zr2 80.32(5) . . ?
O12 Zr1 Zr2 163.10(6) . . ?
O14 Zr1 Zr2 114.19(5) . . ?
O135 Zr1 Zr2 38.71(5) . . ?
O146 Zr1 Zr2 94.47(5) . . ?
Zr4 Zr1 Zr2 89.398(8) . . ?
Zr6 Zr1 Zr2 59.396(7) . . ?
Zr5 Zr1 Zr2 58.642(7) . . ?
O235 Zr2 O136 90.69(8) . . ?
O235 Zr2 O21 85.38(8) . . ?
O136 Zr2 O21 140.76(8) . . ?
O235 Zr2 O55 145.08(8) . 2_665 ?
O136 Zr2 O55 96.14(8) . 2_665 ?
O21 Zr2 O55 109.15(8) . 2_665 ?
O235 Zr2 O22 142.43(8) . . ?
O136 Zr2 O22 81.81(8) . . ?
O21 Zr2 O22 78.03(8) . . ?
O55 Zr2 O22 72.49(8) 2_665 . ?
O235 Zr2 O25 81.64(8) . . ?
O136 Zr2 O25 144.75(8) . . ?
O21 Zr2 O25 73.17(8) . . ?
O55 Zr2 O25 73.11(8) 2_665 . ?
O22 Zr2 O25 123.86(8) . . ?
O235 Zr2 O135 70.37(8) . . ?
O136 Zr2 O135 68.57(7) . . ?
O21 Zr2 O135 143.45(8) . . ?
O55 Zr2 O135 80.39(8) 2_665 . ?
O22 Zr2 O135 137.12(8) . . ?
O25 Zr2 O135 76.49(8) . . ?
O235 Zr2 O236 69.82(8) . . ?
O136 Zr2 O236 70.24(7) . . ?
O21 Zr2 O236 71.80(7) . . ?
O55 Zr2 O236 144.36(8) 2_665 . ?
O22 Zr2 O236 73.02(8) . . ?
O25 Zr2 O236 135.98(8) . . ?
O135 Zr2 O236 120.98(7) . . ?
O235 Zr2 Zr3 31.12(6) . . ?
O136 Zr2 Zr3 83.21(6) . . ?
O21 Zr2 Zr3 73.49(6) . . ?
O55 Zr2 Zr3 175.93(6) 2_665 . ?
O22 Zr2 Zr3 111.32(6) . . ?
O25 Zr2 Zr3 105.14(6) . . ?
O135 Zr2 Zr3 95.66(5) . . ?
O236 Zr2 Zr3 39.03(5) . . ?
O235 Zr2 Zr6 81.54(6) . . ?
O136 Zr2 Zr6 32.26(6) . . ?
O21 Zr2 Zr6 108.85(6) . . ?
O55 Zr2 Zr6 120.36(6) 2_665 . ?
O22 Zr2 Zr6 72.57(6) . . ?
O25 Zr2 Zr6 162.83(6) . . ?
O135 Zr2 Zr6 94.55(5) . . ?
O236 Zr2 Zr6 38.13(5) . . ?
Zr3 Zr2 Zr6 60.646(7) . . ?
O235 Zr2 Zr5 30.90(6) . . ?
O136 Zr2 Zr5 82.25(6) . . ?
O21 Zr2 Zr5 110.66(6) . . ?
O55 Zr2 Zr5 116.39(6) 2_665 . ?
O22 Zr2 Zr5 162.54(6) . . ?
O25 Zr2 Zr5 73.58(6) . . ?
O135 Zr2 Zr5 39.77(5) . . ?
O236 Zr2 Zr5 94.86(5) . . ?
Zr3 Zr2 Zr5 59.555(7) . . ?
Zr6 Zr2 Zr5 90.109(8) . . ?
O235 Zr2 Zr1 80.82(6) . . ?
O136 Zr2 Zr1 29.78(5) . . ?
O21 Zr2 Zr1 162.44(6) . . ?
O55 Zr2 Zr1 88.33(6) 2_665 . ?
O22 Zr2 Zr1 106.78(6) . . ?
O25 Zr2 Zr1 115.09(5) . . ?
O135 Zr2 Zr1 38.80(5) . . ?
O236 Zr2 Zr1 93.15(5) . . ?
Zr3 Zr2 Zr1 89.147(8) . . ?
Zr6 Zr2 Zr1 58.483(7) . . ?
Zr5 Zr2 Zr1 60.454(7) . . ?
O235 Zr3 O346 94.36(8) . . ?
O235 Zr3 O32 84.21(8) . . ?
O346 Zr3 O32 142.22(8) . . ?
O235 Zr3 O356 73.94(8) . . ?
O346 Zr3 O356 70.05(8) . . ?
O32 Zr3 O356 143.23(8) . . ?
O235 Zr3 O31 83.63(8) . . ?
O346 Zr3 O31 143.14(8) . . ?
O32 Zr3 O31 74.39(8) . . ?
O356 Zr3 O31 74.09(8) . . ?
O235 Zr3 O236 73.14(8) . . ?
O346 Zr3 O236 69.67(8) . . ?
O32 Zr3 O236 73.88(8) . . ?
O356 Zr3 O236 124.76(8) . . ?
O31 Zr3 O236 142.14(8) . . ?
O235 Zr3 O34 150.49(8) . . ?
O346 Zr3 O34 87.44(9) . . ?
O32 Zr3 O34 76.71(8) . . ?
O356 Zr3 O34 133.34(8) . . ?
O31 Zr3 O34 111.94(9) . . ?
O236 Zr3 O34 80.00(8) . . ?
O235 Zr3 O33 152.35(8) . . ?
O346 Zr3 O33 90.19(9) . . ?
O32 Zr3 O33 108.30(9) . . ?
O356 Zr3 O33 82.11(8) . . ?
O31 Zr3 O33 76.58(9) . . ?
O236 Zr3 O33 133.46(8) . . ?
O34 Zr3 O33 56.85(8) . . ?
O235 Zr3 C35 177.04(10) . . ?
O346 Zr3 C35 88.47(10) . . ?
O32 Zr3 C35 93.03(10) . . ?
O356 Zr3 C35 107.90(9) . . ?
O31 Zr3 C35 94.62(10) . . ?
O236 Zr3 C35 107.15(10) . . ?
O34 Zr3 C35 28.65(10) . . ?
O33 Zr3 C35 28.20(10) . . ?
O235 Zr3 Zr5 31.62(6) . . ?
O346 Zr3 Zr5 85.97(6) . . ?
O32 Zr3 Zr5 109.27(6) . . ?
O356 Zr3 Zr5 42.66(5) . . ?
O31 Zr3 Zr5 73.16(6) . . ?
O236 Zr3 Zr5 98.61(5) . . ?
O34 Zr3 Zr5 173.33(6) . . ?
O33 Zr3 Zr5 122.11(6) . . ?
C35 Zr3 Zr5 149.84(8) . . ?
O235 Zr3 Zr2 31.30(6) . . ?
O346 Zr3 Zr2 85.80(6) . . ?
O32 Zr3 Zr2 73.53(6) . . ?
O356 Zr3 Zr2 99.14(6) . . ?
O31 Zr3 Zr2 108.34(6) . . ?
O236 Zr3 Zr2 42.18(5) . . ?
O34 Zr3 Zr2 120.01(6) . . ?
O33 Zr3 Zr2 175.09(7) . . ?
C35 Zr3 Zr2 148.50(8) . . ?
Zr5 Zr3 Zr2 60.479(7) . . ?
O235 Zr3 Zr4 81.26(6) . . ?
O346 Zr3 Zr4 33.15(6) . . ?
O32 Zr3 Zr4 163.72(6) . . ?
O356 Zr3 Zr4 37.05(6) . . ?
O31 Zr3 Zr4 111.02(6) . . ?
O236 Zr3 Zr4 94.79(5) . . ?
O34 Zr3 Zr4 113.43(6) . . ?
O33 Zr3 Zr4 87.97(7) . . ?
C35 Zr3 Zr4 101.61(8) . . ?
Zr5 Zr3 Zr4 60.063(7) . . ?
Zr2 Zr3 Zr4 90.209(8) . . ?
O145 Zr4 O346 96.82(8) . . ?
O145 Zr4 O356 74.72(8) . . ?
O346 Zr4 O356 70.50(8) . . ?
O145 Zr4 O146 74.24(8) . . ?
O346 Zr4 O146 70.34(8) . . ?
O356 Zr4 O146 125.71(8) . . ?
O145 Zr4 O42 84.00(8) . . ?
O346 Zr4 O42 143.19(9) . . ?
O356 Zr4 O42 143.00(8) . . ?
O146 Zr4 O42 74.60(8) . . ?
O145 Zr4 O41 81.75(8) . . ?
O346 Zr4 O41 144.45(9) . . ?
O356 Zr4 O41 74.96(8) . . ?
O146 Zr4 O41 140.66(8) . . ?
O42 Zr4 O41 72.26(9) . . ?
O145 Zr4 O43 152.49(9) . . ?
O346 Zr4 O43 91.80(9) . . ?
O356 Zr4 O43 83.75(9) . . ?
O146 Zr4 O43 133.12(8) . . ?
O42 Zr4 O43 104.33(9) . . ?
O41 Zr4 O43 76.19(9) . . ?
O145 Zr4 O44 149.64(9) . . ?
O346 Zr4 O44 85.07(8) . . ?
O356 Zr4 O44 133.16(8) . . ?
O146 Zr4 O44 78.00(8) . . ?
O42 Zr4 O44 76.96(8) . . ?
O41 Zr4 O44 113.77(8) . . ?
O43 Zr4 O44 56.99(9) . . ?
O145 Zr4 C45 175.05(9) . . ?
O346 Zr4 C45 87.58(9) . . ?
O356 Zr4 C45 109.03(10) . . ?
O146 Zr4 C45 105.30(10) . . ?
O42 Zr4 C45 91.13(9) . . ?
O41 Zr4 C45 95.99(10) . . ?
O43 Zr4 C45 28.75(10) . . ?
O44 Zr4 C45 28.25(10) . . ?
O145 Zr4 Zr1 33.23(6) . . ?
O346 Zr4 Zr1 86.17(6) . . ?
O356 Zr4 Zr1 100.57(6) . . ?
O146 Zr4 Zr1 41.18(5) . . ?
O42 Zr4 Zr1 74.50(6) . . ?
O41 Zr4 Zr1 108.46(6) . . ?
O43 Zr4 Zr1 174.27(7) . . ?
O44 Zr4 Zr1 117.45(6) . . ?
C45 Zr4 Zr1 145.64(8) . . ?
O145 Zr4 Zr5 32.54(6) . . ?
O346 Zr4 Zr5 85.59(6) . . ?
O356 Zr4 Zr5 42.24(6) . . ?
O146 Zr4 Zr5 98.94(5) . . ?
O42 Zr4 Zr5 110.94(6) . . ?
O41 Zr4 Zr5 74.22(6) . . ?
O43 Zr4 Zr5 123.26(7) . . ?
O44 Zr4 Zr5 170.66(6) . . ?
C45 Zr4 Zr5 150.88(8) . . ?
Zr1 Zr4 Zr5 61.956(7) . . ?
O145 Zr4 Zr3 83.31(6) . . ?
O346 Zr4 Zr3 33.21(6) . . ?
O356 Zr4 Zr3 37.43(5) . . ?
O146 Zr4 Zr3 95.55(5) . . ?
O42 Zr4 Zr3 165.69(6) . . ?
O41 Zr4 Zr3 112.28(6) . . ?
O43 Zr4 Zr3 89.98(6) . . ?
O44 Zr4 Zr3 111.64(6) . . ?
C45 Zr4 Zr3 101.63(7) . . ?
Zr1 Zr4 Zr3 91.233(8) . . ?
Zr5 Zr4 Zr3 59.593(7) . . ?
O235 Zr5 O145 91.57(8) . . ?
O235 Zr5 O53 85.54(8) . . ?
O145 Zr5 O53 141.79(8) . . ?
O235 Zr5 O52 145.91(8) . 2_665 ?
O145 Zr5 O52 96.84(8) . 2_665 ?
O53 Zr5 O52 106.68(9) . 2_665 ?
O235 Zr5 O54 141.82(8) . . ?
O145 Zr5 O54 81.93(8) . . ?
O53 Zr5 O54 77.33(9) . . ?
O52 Zr5 O54 72.22(8) 2_665 . ?
O235 Zr5 O51 81.63(8) . . ?
O145 Zr5 O51 145.28(8) . . ?
O53 Zr5 O51 71.93(9) . . ?
O52 Zr5 O51 72.72(8) 2_665 . ?
O54 Zr5 O51 123.31(8) . . ?
O235 Zr5 O135 70.84(8) . . ?
O145 Zr5 O135 69.29(8) . . ?
O53 Zr5 O135 142.76(8) . . ?
O52 Zr5 O135 81.39(8) 2_665 . ?
O54 Zr5 O135 138.06(8) . . ?
O51 Zr5 O135 76.35(8) . . ?
O235 Zr5 O356 70.12(7) . . ?
O145 Zr5 O356 70.31(8) . . ?
O53 Zr5 O356 72.94(8) . . ?
O52 Zr5 O356 143.59(7) 2_665 . ?
O54 Zr5 O356 72.29(8) . . ?
O51 Zr5 O356 136.07(8) . . ?
O135 Zr5 O356 121.68(8) . . ?
O235 Zr5 Zr3 31.48(6) . . ?
O145 Zr5 Zr3 83.71(6) . . ?
O53 Zr5 Zr3 74.16(6) . . ?
O52 Zr5 Zr3 177.39(6) 2_665 . ?
O54 Zr5 Zr3 110.39(6) . . ?
O51 Zr5 Zr3 105.39(5) . . ?
O135 Zr5 Zr3 96.45(5) . . ?
O356 Zr5 Zr3 38.96(5) . . ?
O235 Zr5 Zr4 81.41(6) . . ?
O145 Zr5 Zr4 32.17(6) . . ?
O53 Zr5 Zr4 110.20(6) . . ?
O52 Zr5 Zr4 121.16(6) 2_665 . ?
O54 Zr5 Zr4 73.18(6) . . ?
O51 Zr5 Zr4 162.67(6) . . ?
O135 Zr5 Zr4 94.68(5) . . ?
O356 Zr5 Zr4 38.20(5) . . ?
Zr3 Zr5 Zr4 60.344(7) . . ?
O235 Zr5 Zr2 30.94(6) . . ?
O145 Zr5 Zr2 83.28(6) . . ?
O53 Zr5 Zr2 110.38(6) . . ?
O52 Zr5 Zr2 117.53(6) 2_665 . ?
O54 Zr5 Zr2 163.23(6) . . ?
O51 Zr5 Zr2 73.45(6) . . ?
O135 Zr5 Zr2 40.20(5) . . ?
O356 Zr5 Zr2 95.27(5) . . ?
Zr3 Zr5 Zr2 59.966(7) . . ?
Zr4 Zr5 Zr2 90.076(8) . . ?
O235 Zr5 Zr1 81.25(6) . . ?
O145 Zr5 Zr1 30.29(6) . . ?
O53 Zr5 Zr1 163.70(6) . . ?
O52 Zr5 Zr1 89.58(6) 2_665 . ?
O54 Zr5 Zr1 107.64(6) . . ?
O51 Zr5 Zr1 115.16(6) . . ?
O135 Zr5 Zr1 39.00(5) . . ?
O356 Zr5 Zr1 93.49(5) . . ?
Zr3 Zr5 Zr1 89.634(8) . . ?
Zr4 Zr5 Zr1 58.455(7) . . ?
Zr2 Zr5 Zr1 60.904(7) . . ?
O136 Zr6 O346 95.70(8) . . ?
O136 Zr6 O236 74.44(8) . . ?
O346 Zr6 O236 70.01(8) . . ?
O136 Zr6 O62 82.90(8) . . ?
O346 Zr6 O62 144.92(8) . . ?
O236 Zr6 O62 75.94(8) . . ?
O136 Zr6 O146 73.61(8) . . ?
O346 Zr6 O146 69.72(8) . . ?
O236 Zr6 O146 124.73(8) . . ?
O62 Zr6 O146 140.88(8) . . ?
O136 Zr6 O61 84.53(8) . . ?
O346 Zr6 O61 141.38(8) . . ?
O236 Zr6 O61 144.74(8) . . ?
O62 Zr6 O61 73.59(8) . . ?
O146 Zr6 O61 73.41(8) . . ?
O136 Zr6 O64 151.52(8) . . ?
O346 Zr6 O64 86.37(9) . . ?
O236 Zr6 O64 131.93(8) . . ?
O62 Zr6 O64 111.23(9) . . ?
O146 Zr6 O64 80.62(8) . . ?
O61 Zr6 O64 76.59(9) . . ?
O136 Zr6 O63 151.17(8) . . ?
O346 Zr6 O63 86.71(8) . . ?
O236 Zr6 O63 79.51(8) . . ?
O62 Zr6 O63 78.95(8) . . ?
O146 Zr6 O63 133.09(8) . . ?
O61 Zr6 O63 111.15(9) . . ?
O64 Zr6 O63 57.21(8) . . ?
O136 Zr6 C65 179.20(10) . . ?
O346 Zr6 C65 83.61(9) . . ?
O236 Zr6 C65 104.93(9) . . ?
O62 Zr6 C65 97.45(9) . . ?
O146 Zr6 C65 106.47(9) . . ?
O61 Zr6 C65 96.26(9) . . ?
O64 Zr6 C65 28.90(9) . . ?
O63 Zr6 C65 28.50(9) . . ?
O136 Zr6 Zr1 32.83(5) . . ?
O346 Zr6 Zr1 85.58(6) . . ?
O236 Zr6 Zr1 100.09(5) . . ?
O62 Zr6 Zr1 108.87(6) . . ?
O146 Zr6 Zr1 41.01(5) . . ?
O61 Zr6 Zr1 73.86(6) . . ?
O64 Zr6 Zr1 119.74(6) . . ?
O63 Zr6 Zr1 171.91(6) . . ?
C65 Zr6 Zr1 147.32(7) . . ?
O136 Zr6 Zr2 32.67(6) . . ?
O346 Zr6 Zr2 85.42(6) . . ?
O236 Zr6 Zr2 41.93(5) . . ?
O62 Zr6 Zr2 74.59(6) . . ?
O146 Zr6 Zr2 98.88(5) . . ?
O61 Zr6 Zr2 111.59(6) . . ?
O64 Zr6 Zr2 171.40(7) . . ?
O63 Zr6 Zr2 119.66(6) . . ?
C65 Zr6 Zr2 146.74(7) . . ?
Zr1 Zr6 Zr2 62.121(7) . . ?
O136 Zr6 Zr4 82.02(6) . . ?
O346 Zr6 Zr4 32.92(5) . . ?
O236 Zr6 Zr4 94.93(6) . . ?
O62 Zr6 Zr4 164.04(6) . . ?
O146 Zr6 Zr4 36.94(6) . . ?
O61 Zr6 Zr4 110.04(6) . . ?
O64 Zr6 Zr4 84.64(6) . . ?
O63 Zr6 Zr4 112.68(6) . . ?
C65 Zr6 Zr4 97.57(7) . . ?
Zr1 Zr6 Zr4 59.242(7) . . ?
Zr2 Zr6 Zr4 89.840(8) . . ?
C161 O11 Zr1 134.7(2) . . ?
C141 O12 Zr1 134.5(2) . . ?
C143 O14 Zr1 145.6(2) . . ?
C151 O15 Zr1 146.25(19) . . ?
C231 O21 Zr2 134.32(19) . . ?
C261 O22 Zr2 135.1(2) . . ?
C251 O25 Zr2 134.3(2) . . ?
C351 O31 Zr3 133.4(2) . . ?
C231 O32 Zr3 132.9(2) . . ?
C35 O33 Zr3 93.0(2) . . ?
C35 O34 Zr3 92.7(2) . . ?
C341 O41 Zr4 131.9(2) . . ?
C141 O42 Zr4 132.3(2) . . ?
C45 O43 Zr4 93.0(2) . . ?
C45 O44 Zr4 91.5(2) . . ?
C251 O51 Zr5 132.7(2) . . ?
C151 O52 Zr5 138.69(19) . 2_665 ?
C351 O53 Zr5 134.5(2) . . ?
C341 O54 Zr5 135.4(2) . . ?
C143 O55 Zr2 138.6(2) . 2_665 ?
C161 O61 Zr6 132.8(2) . . ?
C261 O62 Zr6 132.6(2) . . ?
C65 O63 Zr6 92.01(19) . . ?
C65 O64 Zr6 91.96(19) . . ?
Zr5 O135 Zr2 100.03(8) . . ?
Zr5 O135 Zr1 102.50(8) . . ?
Zr2 O135 Zr1 102.49(8) . . ?
Zr6 O136 Zr1 114.34(9) . . ?
Zr6 O136 Zr2 115.07(9) . . ?
Zr1 O136 Zr2 120.08(10) . . ?
Zr4 O145 Zr1 113.70(10) . . ?
Zr4 O145 Zr5 115.29(10) . . ?
Zr1 O145 Zr5 119.22(9) . . ?
Zr4 O146 Zr6 105.86(9) . . ?
Zr4 O146 Zr1 99.95(8) . . ?
Zr6 O146 Zr1 100.00(8) . . ?
Zr3 O235 Zr5 116.90(10) . . ?
Zr3 O235 Zr2 117.58(10) . . ?
Zr5 O235 Zr2 118.16(10) . . ?
Zr6 O236 Zr3 106.03(8) . . ?
Zr6 O236 Zr2 99.94(8) . . ?
Zr3 O236 Zr2 98.79(8) . . ?
Zr4 O346 Zr3 113.64(10) . . ?
Zr4 O346 Zr6 113.79(10) . . ?
Zr3 O346 Zr6 114.01(9) . . ?
Zr4 O356 Zr3 105.51(9) . . ?
Zr4 O356 Zr5 99.56(8) . . ?
Zr3 O356 Zr5 98.37(8) . . ?
O33 C35 O34 117.5(3) . . ?
O33 C35 C36 122.3(3) . . ?
O34 C35 C36 120.2(3) . . ?
O33 C35 Zr3 58.84(18) . . ?
O34 C35 Zr3 58.65(17) . . ?
C36 C35 Zr3 178.6(3) . . ?
O44 C45 O43 118.5(3) . . ?
O44 C45 C46 121.0(3) . . ?
O43 C45 C46 120.5(3) . . ?
O44 C45 Zr4 60.27(16) . . ?
O43 C45 Zr4 58.22(16) . . ?
C46 C45 Zr4 177.3(3) . . ?
O63 C65 O64 118.0(3) . . ?
O63 C65 C66 121.4(3) . . ?
O64 C65 C66 120.5(3) . . ?
O63 C65 Zr6 59.49(16) . . ?
O64 C65 Zr6 59.14(16) . . ?
C66 C65 Zr6 170.8(3) . . ?
O42 C141 O12 124.8(3) . . ?
O42 C141 C142 118.1(3) . . ?
O12 C141 C142 117.1(3) . . ?
O14 C143 O55 121.6(3) . . ?
O14 C143 C144 121.2(3) . . ?
O55 C143 C144 117.2(3) . . ?
O15 C151 O52 122.0(3) . . ?
O15 C151 C152 121.1(3) . . ?
O52 C151 C152 117.0(3) . . ?
O61 C161 O11 124.1(3) . . ?
O61 C161 C162 119.5(3) . . ?
O11 C161 C162 116.5(3) . . ?
O21 C231 O32 124.9(3) . . ?
O21 C231 C232 117.6(3) . . ?
O32 C231 C232 117.5(3) . . ?
O25 C251 O51 125.3(3) . . ?
O25 C251 C252 117.7(3) . . ?
O51 C251 C252 117.0(3) . . ?
O22 C261 O62 125.1(3) . . ?
O22 C261 C262 117.5(3) . . ?
O62 C261 C262 117.5(3) . . ?
O54 C341 O41 125.1(3) . . ?
O54 C341 C342 117.9(3) . . ?
O41 C341 C342 117.0(3) . . ?
O31 C351 O53 124.6(3) . . ?
O31 C351 C352 117.9(3) . . ?
O53 C351 C352 117.6(3) . . ?
O71 C71 O72 124.1(3) . . ?
O71 C71 C72 124.0(4) . . ?
O72 C71 C72 111.8(3) . . ?
O81 C81 O82 124.2(3) . . ?
O81 C81 C82 122.8(4) . . ?
O82 C81 C82 113.0(3) . . ?

loop_
_geom_bond_atom_site_label_1
_geom_bond_atom_site_label_2
_geom_bond_distance
_geom_bond_site_symmetry_2
_geom_bond_publ_flag
Zr1 O136 2.0619(19) . ?
Zr1 O145 2.067(2) . ?
Zr1 O11 2.192(2) . ?
Zr1 O15 2.203(2) . ?
Zr1 O12 2.209(2) . ?
Zr1 O14 2.217(2) . ?
Zr1 O135 2.306(2) . ?
Zr1 O146 2.309(2) . ?
Zr1 Zr4 3.4537(4) . ?
Zr1 Zr6 3.4647(3) . ?
Zr1 Zr5 3.5767(4) . ?
Zr1 Zr2 3.5925(3) . ?
Zr2 O235 2.047(2) . ?
Zr2 O136 2.085(2) . ?
Zr2 O21 2.192(2) . ?
Zr2 O55 2.192(2) 2_665 ?
Zr2 O22 2.214(2) . ?
Zr2 O25 2.220(2) . ?
Zr2 O135 2.3014(19) . ?
Zr2 O236 2.373(2) . ?
Zr2 Zr3 3.4929(3) . ?
Zr2 Zr6 3.4981(3) . ?
Zr2 Zr5 3.5109(3) . ?
Zr3 O235 2.037(2) . ?
Zr3 O346 2.096(2) . ?
Zr3 O32 2.211(2) . ?
Zr3 O356 2.211(2) . ?
Zr3 O31 2.222(2) . ?
Zr3 O236 2.226(2) . ?
Zr3 O34 2.278(2) . ?
Zr3 O33 2.283(2) . ?
Zr3 C35 2.664(3) . ?
Zr3 Zr5 3.4784(3) . ?
Zr3 Zr4 3.5049(3) . ?
Zr3 Zr6 3.5295(4) . ?
Zr4 O145 2.058(2) . ?
Zr4 O346 2.092(2) . ?
Zr4 O356 2.192(2) . ?
Zr4 O146 2.201(2) . ?
Zr4 O42 2.229(2) . ?
Zr4 O41 2.247(2) . ?
Zr4 O43 2.258(2) . ?
Zr4 O44 2.304(2) . ?
Zr4 C45 2.653(3) . ?
Zr4 Zr5 3.4950(3) . ?
Zr4 Zr6 3.5221(4) . ?
Zr5 O235 2.045(2) . ?
Zr5 O145 2.079(2) . ?
Zr5 O53 2.170(2) . ?
Zr5 O52 2.185(2) 2_665 ?
Zr5 O54 2.217(2) . ?
Zr5 O51 2.252(2) . ?
Zr5 O135 2.281(2) . ?
Zr5 O356 2.383(2) . ?
Zr6 O136 2.061(2) . ?
Zr6 O346 2.113(2) . ?
Zr6 O236 2.193(2) . ?
Zr6 O62 2.202(2) . ?
Zr6 O146 2.214(2) . ?
Zr6 O61 2.236(2) . ?
Zr6 O64 2.265(2) . ?
Zr6 O63 2.274(2) . ?
Zr6 C65 2.637(3) . ?
O11 C161 1.273(4) . ?
O12 C141 1.266(4) . ?
O14 C143 1.264(4) . ?
O15 C151 1.260(4) . ?
O21 C231 1.265(4) . ?
O22 C261 1.267(4) . ?
O25 C251 1.257(4) . ?
O31 C351 1.266(4) . ?
O32 C231 1.267(4) . ?
O33 C35 1.261(4) . ?
O34 C35 1.279(4) . ?
O41 C341 1.274(4) . ?
O42 C141 1.261(4) . ?
O43 C45 1.278(4) . ?
O44 C45 1.256(4) . ?
O51 C251 1.268(4) . ?
O52 C151 1.265(4) . ?
O53 C351 1.269(4) . ?
O54 C341 1.254(4) . ?
O55 C143 1.269(4) . ?
O61 C161 1.265(4) . ?
O62 C261 1.269(4) . ?
O63 C65 1.259(4) . ?
O64 C65 1.275(4) . ?
C35 C36 1.486(5) . ?
C45 C46 1.497(5) . ?
C65 C66 1.493(5) . ?
C141 C142 1.504(4) . ?
C143 C144 1.491(4) . ?
C151 C152 1.503(4) . ?
C161 C162 1.496(5) . ?
C231 C232 1.507(4) . ?
C251 C252 1.518(4) . ?
C261 C262 1.502(4) . ?
C341 C342 1.511(4) . ?
C351 C352 1.496(5) . ?
O71 C71 1.222(4) . ?
O72 C71 1.290(5) . ?
C71 C72 1.479(5) . ?
O81 C81 1.206(4) . ?
O82 C81 1.314(5) . ?
C81 C82 1.498(5) . ?

loop_
_geom_hbond_atom_site_label_D
_geom_hbond_atom_site_label_H
_geom_hbond_atom_site_label_A
_geom_hbond_distance_DH
_geom_hbond_distance_HA
_geom_hbond_distance_DA
_geom_hbond_angle_DHA
_geom_hbond_site_symmetry_A
_geom_hbond_publ_flag
O135 H135 O14 1.05 2.04 2.802(3) 127.0 2_665 yes
O135 H135 O15 1.05 1.87 2.821(3) 149.4 2_665 yes
O146 H146 O71 1.03 1.70 2.728(3) 177.7 . yes
O236 H236 O81 0.92 1.88 2.750(3) 156.2 . yes
O356 H356 O1W 0.95 1.70 2.616(4) 161.7 . yes
C144 H14F O145 0.98 2.52 3.359(4) 143.3 . yes
C152 H15A O136 0.98 2.57 3.396(4) 142.5 . yes
C162 H16A O72 0.98 2.62 3.590(5) 170.7 2 yes
C252 H25B O11 0.98 2.61 3.538(4) 158.3 2_665 yes
C262 H26A O62 0.98 2.62 3.485(4) 147.0 2_655 yes
C352 H35C O31 0.98 2.57 3.526(5) 166.6 2_766 yes
O72 H72 O44 0.84 2.43 2.971(5) 122.6 . yes
O72 H72 O64 0.84 2.01 2.785(4) 152.9 . yes
C72 H72A O81 0.98 2.64 3.579(6) 160.0 1_455 yes
O82 H82 O34 0.84 1.84 2.654(4) 162.6 . yes
O1W H2W O43 0.845(10) 2.06(3) 2.801(4) 146(5) 2_666 yes
